data_4033783
loop_
_publ_author_name
'Xiao, Pan'
'Schlinquer, Claire'
'Pannecoucke, Xavier'
'Bouillon, Jean-Philippe'
'Couve-Bonnaire, Samuel'

_publ_section_title
;
 Synthesis of \a-Trifluoromethylacrylates by Ligand-Free
 Palladium-Catalyzed Mizoroki-Heck Reaction.
;
_journal_issue 4
_journal_name_full 'The Journal of organic chemistry'
_journal_page_first 2072
_journal_page_last 2082
_journal_paper_doi 10.1021/acs.joc.8b03085
_journal_volume 84
_journal_year 2019
_chemical_compound_source 'synthesis as described'
_chemical_formula_moiety 'C12 H8 F3 N1 O2'
_chemical_formula_sum 'C12 H8 F3 N O2'
_chemical_formula_weight 255.19
_space_group_IT_number 14
_space_group_name_Hall '-P 2yn'
_space_group_name_H-M_alt 'P 1 21/n 1'
_symmetry_cell_setting monoclinic
_symmetry_Int_Tables_number 14
_symmetry_space_group_name_Hall '-P 2yn'
_symmetry_space_group_name_H-M 'P 1 21/n 1'
_atom_sites_solution_hydrogens geom
_atom_sites_solution_primary direct
_atom_sites_solution_secondary difmap
_audit_conform_dict_location ftp://ftp.iucr.org/pub/cif_core.dic
_audit_conform_dict_name cif_core.dic
_audit_conform_dict_version 2.3
_audit_creation_date 2018-01-19T12:16:00-00:00
_audit_creation_method 'WinGX routine CIF_UPDATE'
_cell_angle_alpha 90
_cell_angle_beta 100.016(2)
_cell_angle_gamma 90
_cell_formula_units_Z 4
_cell_length_a 7.3847(10)
_cell_length_b 8.4879(12)
_cell_length_c 18.625(3)
_cell_measurement_reflns_used 2360
_cell_measurement_temperature 293(2)
_cell_measurement_theta_max 26.51
_cell_measurement_theta_min 2.22
_cell_measurement_wavelength 0.71073
_cell_volume 1149.6(3)
_computing_cell_refinement SMART
_computing_data_collection SMART
_computing_data_reduction SAINT
_computing_molecular_graphics 'Ortep-3 for Windows (Farrugia, 1997)'
_computing_publication_material 'WinGX publication routines (Farrugia, 1999)'
_computing_structure_refinement 'SHELXL-97 (Sheldrick, 2008)'
_computing_structure_solution SHELXS-97
_diffrn_ambient_temperature 293(2)
_diffrn_measured_fraction_theta_full 0.987
_diffrn_measured_fraction_theta_max 0.987
_diffrn_measurement_device_type 'SMART Bruker'
_diffrn_radiation_monochromator graphite
_diffrn_radiation_probe x-ray
_diffrn_radiation_type MoK\a
_diffrn_radiation_wavelength 0.71073
_diffrn_reflns_av_R_equivalents 0.0455
_diffrn_reflns_av_unetI/netI 0.0515
_diffrn_reflns_limit_h_max 9
_diffrn_reflns_limit_h_min -9
_diffrn_reflns_limit_k_max 7
_diffrn_reflns_limit_k_min -10
_diffrn_reflns_limit_l_max 19
_diffrn_reflns_limit_l_min -23
_diffrn_reflns_number 6423
_diffrn_reflns_theta_full 26.51
_diffrn_reflns_theta_max 26.51
_diffrn_reflns_theta_min 2.22
_exptl_absorpt_coefficient_mu 0.133
_exptl_absorpt_correction_type none
_exptl_crystal_colour colourless
_exptl_crystal_density_diffrn 1.474
_exptl_crystal_density_method 'not measured'
_exptl_crystal_description prism
_exptl_crystal_F_000 520
_exptl_crystal_size_max 0
_exptl_crystal_size_mid 0
_exptl_crystal_size_min 0
_refine_diff_density_max 0.219
_refine_diff_density_min -0.275
_refine_diff_density_rms 0.064
_refine_ls_extinction_coef 0.323(18)
_refine_ls_extinction_expression Fc^*^=kFc[1+0.001xFc^2^\l^3^/sin(2\q)]^-1/4^
_refine_ls_extinction_method SHELXL
_refine_ls_goodness_of_fit_ref 1.036
_refine_ls_hydrogen_treatment constr
_refine_ls_matrix_type full
_refine_ls_number_parameters 165
_refine_ls_number_reflns 2360
_refine_ls_number_restraints 0
_refine_ls_restrained_S_all 1.036
_refine_ls_R_factor_all 0.0614
_refine_ls_R_factor_gt 0.0486
_refine_ls_shift/su_max 0
_refine_ls_shift/su_mean 0
_refine_ls_structure_factor_coef Fsqd
_refine_ls_weighting_details 'calc w=1/[\s^2^(Fo^2^)+(0.0769P)^2^+0.0715P] where P=(Fo^2^+2Fc^2^)/3'
_refine_ls_weighting_scheme calc
_refine_ls_wR_factor_gt 0.1269
_refine_ls_wR_factor_ref 0.1415
_reflns_number_gt 1824
_reflns_number_total 2360
_reflns_threshold_expression >2\s(I)
_cod_data_source_file jo8b03085_si_002.cif
_cod_data_source_block xpa17b
_cod_original_sg_symbol_H-M 'P 21/n'
_cod_database_code 4033783

loop_
_symmetry_equiv_pos_as_xyz
'x, y, z'
'-x+1/2, y+1/2, -z+1/2'
'-x, -y, -z'
'x-1/2, -y-1/2, z-1/2'

loop_
_atom_site_label
_atom_site_type_symbol
_atom_site_fract_x
_atom_site_fract_y
_atom_site_fract_z
_atom_site_U_iso_or_equiv
_atom_site_adp_type
_atom_site_occupancy
_atom_site_symmetry_multiplicity
_atom_site_calc_flag
_atom_site_refinement_flags
C1 C 0.0961(2) 0.7846(2) -0.04076(9) 0.0531(5) Uani 1 1 d .
H1 H 0.2045 0.789 -0.0598 0.064 Uiso 1 1 calc R
C2 C -0.0572(3) 0.8606(2) -0.07614(9) 0.0566(5) Uani 1 1 d .
H2 H -0.0522 0.9184 -0.1182 0.068 Uiso 1 1 calc R
C3 C -0.2200(2) 0.8509(2) -0.04892(9) 0.0528(5) Uani 1 1 d .
C4 C -0.2276(2) 0.7634(2) 0.01347(10) 0.0556(5) Uani 1 1 d .
H4 H -0.3373 0.7555 0.0313 0.067 Uiso 1 1 calc R
C5 C -0.0726(2) 0.6889(2) 0.04870(9) 0.0522(4) Uani 1 1 d .
H5 H -0.0783 0.6296 0.0902 0.063 Uiso 1 1 calc R
C6 C 0.0926(2) 0.70063(18) 0.02326(8) 0.0457(4) Uani 1 1 d .
C7 C 0.2612(2) 0.62056(19) 0.05790(8) 0.0466(4) Uani 1 1 d .
H7 H 0.3294 0.577 0.0253 0.056 Uiso 1 1 calc R
C8 C 0.3342(2) 0.59919(18) 0.12809(8) 0.0449(4) Uani 1 1 d .
C9 C 0.5015(2) 0.4981(2) 0.14367(9) 0.0501(4) Uani 1 1 d .
C10 C 0.6936(3) 0.3490(3) 0.23241(13) 0.0793(7) Uani 1 1 d .
H10A H 0.6721 0.2478 0.2096 0.119 Uiso 1 1 calc R
H10B H 0.7172 0.3363 0.2844 0.119 Uiso 1 1 calc R
H10C H 0.7979 0.3977 0.2171 0.119 Uiso 1 1 calc R
C11 C 0.2642(2) 0.6720(2) 0.19098(9) 0.0546(5) Uani 1 1 d .
C12 C -0.3828(3) 0.9312(2) -0.08425(11) 0.0633(5) Uani 1 1 d .
F1 F 0.39910(18) 0.72053(17) 0.24265(6) 0.0876(5) Uani 1 1 d .
F2 F 0.16100(17) 0.79859(13) 0.17183(6) 0.0705(4) Uani 1 1 d .
F3 F 0.16157(19) 0.57397(15) 0.22216(7) 0.0870(5) Uani 1 1 d .
N1 N -0.5122(3) 0.9946(3) -0.11094(11) 0.0869(6) Uani 1 1 d .
O1 O 0.59325(18) 0.46420(19) 0.09938(7) 0.0772(5) Uani 1 1 d .
O2 O 0.53365(18) 0.44720(17) 0.21157(7) 0.0711(4) Uani 1 1 d .

loop_
_atom_site_aniso_label
_atom_site_aniso_U_11
_atom_site_aniso_U_22
_atom_site_aniso_U_33
_atom_site_aniso_U_23
_atom_site_aniso_U_13
_atom_site_aniso_U_12
C1 0.0529(10) 0.0647(11) 0.0440(9) 0.0001(7) 0.0147(7) 0.0044(8)
C2 0.0629(11) 0.0632(11) 0.0432(9) 0.0046(7) 0.0083(8) 0.0094(9)
C3 0.0512(9) 0.0513(9) 0.0533(10) -0.0043(7) 0.0024(8) 0.0032(8)
C4 0.0451(9) 0.0604(11) 0.0620(11) 0.0020(8) 0.0114(8) -0.0010(8)
C5 0.0500(9) 0.0553(10) 0.0520(9) 0.0061(7) 0.0107(7) -0.0023(8)
C6 0.0493(9) 0.0447(8) 0.0433(8) -0.0042(6) 0.0086(7) 0.0020(7)
C7 0.0462(8) 0.0500(9) 0.0450(9) -0.0023(6) 0.0119(7) 0.0016(7)
C8 0.0430(8) 0.0491(9) 0.0440(8) 0.0011(7) 0.0114(7) -0.0011(7)
C9 0.0436(9) 0.0597(10) 0.0477(9) 0.0060(7) 0.0100(7) 0.0018(7)
C10 0.0640(12) 0.1011(17) 0.0693(13) 0.0201(11) 0.0016(10) 0.0252(12)
C11 0.0568(10) 0.0639(11) 0.0441(9) 0.0004(8) 0.0118(8) 0.0062(8)
C12 0.0582(11) 0.0662(12) 0.0636(12) 0.0020(9) 0.0051(9) 0.0060(9)
F1 0.0851(9) 0.1133(10) 0.0575(7) -0.0271(6) -0.0068(6) 0.0136(8)
F2 0.0842(8) 0.0716(7) 0.0562(7) -0.0085(5) 0.0139(6) 0.0232(6)
F3 0.1016(10) 0.0943(9) 0.0795(9) 0.0173(6) 0.0555(7) 0.0070(7)
N1 0.0644(11) 0.1042(14) 0.0883(14) 0.0163(11) 0.0027(10) 0.0227(11)
O1 0.0685(9) 0.1076(12) 0.0611(8) 0.0166(7) 0.0272(7) 0.0323(8)
O2 0.0639(8) 0.0979(11) 0.0525(8) 0.0225(7) 0.0128(6) 0.0255(7)

loop_
_atom_type_symbol
_atom_type_description
_atom_type_scat_dispersion_real
_atom_type_scat_dispersion_imag
_atom_type_scat_source
C C 0.0033 0.0016 'International Tables Vol C Tables 4.2.6.8 and 6.1.1.4'
H H 0 0 'International Tables Vol C Tables 4.2.6.8 and 6.1.1.4'
F F 0.0171 0.0103 'International Tables Vol C Tables 4.2.6.8 and 6.1.1.4'
N N 0.0061 0.0033 'International Tables Vol C Tables 4.2.6.8 and 6.1.1.4'
O O 0.0106 0.006 'International Tables Vol C Tables 4.2.6.8 and 6.1.1.4'

loop_
_geom_angle_atom_site_label_1
_geom_angle_atom_site_label_2
_geom_angle_atom_site_label_3
_geom_angle
C2 C1 C6 121.05(16)
C1 C2 C3 119.57(16)
C2 C3 C4 120.11(16)
C2 C3 C12 120.89(16)
C4 C3 C12 119.00(17)
C5 C4 C3 119.73(16)
C4 C5 C6 120.91(16)
C5 C6 C1 118.55(15)
C5 C6 C7 123.13(15)
C1 C6 C7 118.20(15)
C8 C7 C6 131.33(15)
C7 C8 C9 116.62(14)
C7 C8 C11 125.11(15)
C9 C8 C11 118.25(14)
O1 C9 O2 123.80(16)
O1 C9 C8 123.82(15)
O2 C9 C8 112.36(14)
F1 C11 F3 106.98(15)
F1 C11 F2 105.46(15)
F3 C11 F2 106.26(14)
F1 C11 C8 112.29(14)
F3 C11 C8 112.73(15)
F2 C11 C8 112.59(14)
N1 C12 C3 178.8(2)
C9 O2 C10 116.74(15)

loop_
_geom_bond_atom_site_label_1
_geom_bond_atom_site_label_2
_geom_bond_distance
C1 C2 1.369(2)
C1 C6 1.393(2)
C2 C3 1.386(3)
C3 C4 1.388(2)
C3 C12 1.438(3)
C4 C5 1.371(2)
C5 C6 1.387(2)
C6 C7 1.466(2)
C7 C8 1.337(2)
C8 C9 1.491(2)
C8 C11 1.494(2)
C9 O1 1.190(2)
C9 O2 1.318(2)
C10 O2 1.442(2)
C11 F1 1.325(2)
C11 F3 1.325(2)
C11 F2 1.330(2)
C12 N1 1.133(2)

loop_
_geom_torsion_atom_site_label_1
_geom_torsion_atom_site_label_2
_geom_torsion_atom_site_label_3
_geom_torsion_atom_site_label_4
_geom_torsion
C6 C1 C2 C3 -1.6(3)
C1 C2 C3 C4 -0.5(3)
C1 C2 C3 C12 179.11(17)
C2 C3 C4 C5 1.0(3)
C12 C3 C4 C5 -178.60(17)
C3 C4 C5 C6 0.6(3)
C4 C5 C6 C1 -2.7(3)
C4 C5 C6 C7 -178.63(16)
C2 C1 C6 C5 3.2(3)
C2 C1 C6 C7 179.36(15)
C5 C6 C7 C8 -40.8(3)
C1 C6 C7 C8 143.18(18)
C6 C7 C8 C9 174.63(16)
C6 C7 C8 C11 -7.2(3)
C7 C8 C9 O1 16.3(3)
C11 C8 C9 O1 -162.06(18)
C7 C8 C9 O2 -162.11(15)
C11 C8 C9 O2 19.6(2)
C7 C8 C11 F1 -139.35(17)
C9 C8 C11 F1 38.8(2)
C7 C8 C11 F3 99.72(19)
C9 C8 C11 F3 -82.10(19)
C7 C8 C11 F2 -20.5(2)
C9 C8 C11 F2 157.70(14)
C2 C3 C12 N1 -155(10)
C4 C3 C12 N1 24(11)
O1 C9 O2 C10 2.0(3)
C8 C9 O2 C10 -179.58(16)
